data_7045344
loop_
_publ_author_name
'Adonin, Sergey A.'
'Gorokh, Igor D.'
'Novikov, Alexander S.'
'Samsonenko, Denis G.'
'Plyusnin, Pavel E.'
'Sokolov, Maxim N.'
'Fedin, Vladimir P.'

_publ_section_title
;
 Bromine-rich complexes of bismuth: experimental and theoretical studies.
;
_journal_issue 8
_journal_name_full 'Dalton transactions (Cambridge, England : 2003)'
_journal_page_first 2683
_journal_page_last 2689
_journal_paper_doi 10.1039/c7dt04779g
_journal_volume 47
_journal_year 2018
_chemical_formula_sum 'C13 H16 Bi Br7 N2'
_chemical_formula_weight 968.63
_space_group_crystal_system orthorhombic
_space_group_IT_number 62
_space_group_name_Hall '-P 2ac 2n'
_space_group_name_H-M_alt 'P n m a'
_symmetry_space_group_name_Hall '-P 2ac 2n'
_symmetry_space_group_name_H-M 'P n m a'
_atom_sites_solution_hydrogens geom
_atom_sites_solution_primary dual
_atom_sites_solution_secondary difmap
_audit_creation_method SHELXL-2017/1
_audit_update_record
;
2017-12-04 deposited with the CCDC.
2018-01-22 downloaded from the CCDC.
;
_cell_angle_alpha 90
_cell_angle_beta 90
_cell_angle_gamma 90
_cell_formula_units_Z 4
_cell_length_a 8.3504(3)
_cell_length_b 14.0462(8)
_cell_length_c 19.2571(6)
_cell_measurement_reflns_used 2871
_cell_measurement_temperature 130(2)
_cell_measurement_theta_max 28.47
_cell_measurement_theta_min 4.24
_cell_volume 2258.69(17)
_computing_cell_refinement 'CrysAlisPro 1.171.38.41 (Rigaku OD, 2015)'
_computing_data_collection 'CrysAlisPro 1.171.38.41 (Rigaku OD, 2015)'
_computing_data_reduction 'CrysAlisPro 1.171.38.41 (Rigaku OD, 2015)'
_computing_molecular_graphics 'ShelXle (H\"ubschle, 2011)'
_computing_publication_material 'CIFTAB-2014 (Sheldrick, 2015)'
_computing_structure_refinement 'SHELXL-2017 (Sheldrick, 2015)'
_computing_structure_solution 'SHELXT-2014 (Sheldrick, 2015)'
_diffrn_ambient_temperature 130(2)
_diffrn_detector 'CCD plate'
_diffrn_detector_area_resol_mean 10.6168
_diffrn_detector_type AtlasS2
_diffrn_measured_fraction_theta_full 0.997
_diffrn_measured_fraction_theta_max 0.861
_diffrn_measurement_device 'four-circle diffractometer'
_diffrn_measurement_device_type 'New Xcalibur, AtlasS2'
_diffrn_measurement_method '\w scans'
_diffrn_radiation_monochromator graphite
_diffrn_radiation_probe x-ray
_diffrn_radiation_source 'fine-focus sealed tube'
_diffrn_radiation_type MoK\a
_diffrn_radiation_wavelength 0.71073
_diffrn_reflns_av_R_equivalents 0.0217
_diffrn_reflns_av_unetI/netI 0.0283
_diffrn_reflns_Laue_measured_fraction_full 0.997
_diffrn_reflns_Laue_measured_fraction_max 0.861
_diffrn_reflns_limit_h_max 11
_diffrn_reflns_limit_h_min -7
_diffrn_reflns_limit_k_max 17
_diffrn_reflns_limit_k_min -10
_diffrn_reflns_limit_l_max 26
_diffrn_reflns_limit_l_min -17
_diffrn_reflns_number 7022
_diffrn_reflns_point_group_measured_fraction_full 0.997
_diffrn_reflns_point_group_measured_fraction_max 0.861
_diffrn_reflns_theta_full 25.500
_diffrn_reflns_theta_max 28.869
_diffrn_reflns_theta_min 3.490
_diffrn_source 'sealed X-ray tube'
_exptl_absorpt_coefficient_mu 20.188
_exptl_absorpt_correction_T_max 1.00000
_exptl_absorpt_correction_T_min 0.52978
_exptl_absorpt_correction_type multi-scan
_exptl_absorpt_process_details
;
CrysAlisPro 1.171.38.41 (Rigaku Oxford Diffraction, 2015)
Empirical absorption correction using spherical harmonics,
implemented in SCALE3 ABSPACK scaling algorithm.
;
_exptl_crystal_colour orange
_exptl_crystal_density_diffrn 2.848
_exptl_crystal_description stick
_exptl_crystal_F_000 1744
_exptl_crystal_size_max 0.21
_exptl_crystal_size_mid 0.08
_exptl_crystal_size_min 0.05
_refine_diff_density_max 0.900
_refine_diff_density_min -1.016
_refine_diff_density_rms 0.152
_refine_ls_extinction_method none
_refine_ls_goodness_of_fit_ref 1.087
_refine_ls_hydrogen_treatment constr
_refine_ls_matrix_type full
_refine_ls_number_parameters 112
_refine_ls_number_reflns 2660
_refine_ls_number_restraints 0
_refine_ls_restrained_S_all 1.087
_refine_ls_R_factor_all 0.0369
_refine_ls_R_factor_gt 0.0264
_refine_ls_shift/su_max 0.001
_refine_ls_shift/su_mean 0.000
_refine_ls_structure_factor_coef Fsqd
_refine_ls_weighting_details 'w=1/[\s^2^(Fo^2^)+(0.0204P)^2^+0.2405P] where P=(Fo^2^+2Fc^2^)/3'
_refine_ls_weighting_scheme calc
_refine_ls_wR_factor_gt 0.0488
_refine_ls_wR_factor_ref 0.0517
_reflns_Friedel_coverage 0.000
_reflns_number_gt 2243
_reflns_number_total 2660
_reflns_threshold_expression >2\s(I)
_cod_data_source_file c7dt04779g2.cif
_cod_data_source_block sa1186
_cod_depositor_comments 'Adding full bibliography for 7045343--7045345.cif.'
_cod_database_code 7045344
_shelx_shelxl_version_number 2017/1
_shelx_space_group_comment
;
The symmetry employed for this shelxl refinement is uniquely defined
by the following loop, which should always be used as a source of
symmetry information in preference to the above space-group names.
They are only intended as comments.
;
_shelx_estimated_absorpt_t_min 0.101
_shelx_estimated_absorpt_t_max 0.432

loop_
_space_group_symop_operation_xyz
'x, y, z'
'-x+1/2, -y, z+1/2'
'-x, y+1/2, -z'
'x+1/2, -y+1/2, -z+1/2'
'-x, -y, -z'
'x-1/2, y, -z-1/2'
'x, -y-1/2, z'
'-x-1/2, y-1/2, z-1/2'

loop_
_atom_site_label
_atom_site_type_symbol
_atom_site_fract_x
_atom_site_fract_y
_atom_site_fract_z
_atom_site_U_iso_or_equiv
_atom_site_adp_type
_atom_site_occupancy
_atom_site_site_symmetry_order
_atom_site_calc_flag
_atom_site_refinement_flags_posn
_atom_site_refinement_flags_adp
_atom_site_refinement_flags_occupancy
Bi1 Bi 0.81697(3) 0.750000 0.36388(2) 0.01249(7) Uani 1 2 d S T P
Br1 Br 0.57538(7) 0.750000 0.46512(3) 0.01627(14) Uani 1 2 d S T P
Br2 Br 1.06024(7) 0.750000 0.25237(3) 0.02081(14) Uani 1 2 d S T P
Br3 Br 1.05201(7) 0.750000 0.45942(3) 0.02085(15) Uani 1 2 d S T P
Br4 Br 0.78176(5) 0.54835(3) 0.36702(2) 0.02399(12) Uani 1 1 d . . .
Br5 Br 0.61730(7) 0.33254(4) 0.36095(2) 0.03553(14) Uani 1 1 d . . .
N1 N 0.3564(4) 0.5780(3) 0.3922(2) 0.0287(9) Uani 1 1 d . . .
H1N H 0.420383 0.626659 0.399751 0.034 Uiso 1 1 calc R U .
C1 C 0.3269(6) 0.5527(4) 0.3273(3) 0.0311(12) Uani 1 1 d . . .
H1 H 0.373394 0.586959 0.289810 0.037 Uiso 1 1 calc R U .
C2 C 0.2285(5) 0.4766(3) 0.3146(2) 0.0249(11) Uani 1 1 d . . .
H2 H 0.206922 0.458052 0.268082 0.030 Uiso 1 1 calc R U .
C3 C 0.1603(5) 0.4264(3) 0.3690(2) 0.0178(9) Uani 1 1 d . . .
C4 C 0.1950(5) 0.4558(3) 0.4362(2) 0.0224(10) Uani 1 1 d . . .
H4 H 0.150753 0.422578 0.474633 0.027 Uiso 1 1 calc R U .
C5 C 0.2932(5) 0.5328(3) 0.4471(2) 0.0273(11) Uani 1 1 d . . .
H5 H 0.316027 0.553823 0.492984 0.033 Uiso 1 1 calc R U .
C6 C 0.0595(5) 0.3403(3) 0.3564(2) 0.0208(10) Uani 1 1 d . . .
H6A H 0.008775 0.344796 0.310061 0.025 Uiso 1 1 calc R U .
H6B H -0.026585 0.337039 0.391692 0.025 Uiso 1 1 calc R U .
C7 C 0.1624(7) 0.250000 0.3602(3) 0.0185(14) Uani 1 2 d S T P
H7A H 0.239998 0.250000 0.321377 0.022 Uiso 1 2 calc R U P
H7B H 0.223657 0.249999 0.404235 0.022 Uiso 1 2 calc R U P

loop_
_atom_site_aniso_label
_atom_site_aniso_U_11
_atom_site_aniso_U_22
_atom_site_aniso_U_33
_atom_site_aniso_U_23
_atom_site_aniso_U_13
_atom_site_aniso_U_12
Bi1 0.01517(11) 0.01254(13) 0.00975(10) 0.000 0.00063(9) 0.000
Br1 0.0183(3) 0.0185(3) 0.0121(3) 0.000 0.0026(2) 0.000
Br2 0.0224(3) 0.0213(4) 0.0188(3) 0.000 0.0073(2) 0.000
Br3 0.0191(3) 0.0257(4) 0.0177(3) 0.000 -0.0035(2) 0.000
Br4 0.0321(2) 0.0209(3) 0.0190(2) -0.00338(19) -0.00223(19) 0.0073(2)
Br5 0.0438(3) 0.0341(3) 0.0287(2) 0.0065(2) 0.0095(2) 0.0165(3)
N1 0.026(2) 0.019(2) 0.042(2) 0.003(2) -0.0078(19) -0.0034(17)
C1 0.035(3) 0.030(3) 0.029(3) 0.009(2) -0.002(2) -0.005(2)
C2 0.027(2) 0.025(3) 0.022(2) 0.005(2) -0.001(2) -0.003(2)
C3 0.018(2) 0.014(2) 0.021(2) 0.0010(19) -0.0013(18) 0.0058(18)
C4 0.029(2) 0.018(3) 0.021(2) 0.0021(19) 0.001(2) 0.001(2)
C5 0.031(3) 0.023(3) 0.028(2) -0.001(2) -0.007(2) 0.001(2)
C6 0.024(2) 0.014(3) 0.024(2) 0.0000(19) -0.010(2) -0.001(2)
C7 0.016(3) 0.017(4) 0.022(3) 0.000 -0.006(3) 0.000

loop_
_atom_type_symbol
_atom_type_description
_atom_type_scat_dispersion_real
_atom_type_scat_dispersion_imag
_atom_type_scat_source
C C 0.0033 0.0016 'International Tables Vol C Tables 4.2.6.8 and 6.1.1.4'
H H 0.0000 0.0000 'International Tables Vol C Tables 4.2.6.8 and 6.1.1.4'
N N 0.0061 0.0033 'International Tables Vol C Tables 4.2.6.8 and 6.1.1.4'
Br Br -0.2901 2.4595 'International Tables Vol C Tables 4.2.6.8 and 6.1.1.4'
Bi Bi -4.1077 10.2566 'International Tables Vol C Tables 4.2.6.8 and 6.1.1.4'

loop_
_geom_angle_atom_site_label_1
_geom_angle_atom_site_label_2
_geom_angle_atom_site_label_3
_geom_angle
_geom_angle_site_symmetry_1
_geom_angle_site_symmetry_3
_geom_angle_publ_flag
Br1 Bi1 Br2 90.259(17) . 6_556 yes
Br1 Bi1 Br2 177.432(18) . . yes
Br1 Bi1 Br4 84.894(10) . . yes
Br1 Bi1 Br4 84.894(10) . 7_575 ?
Br2 Bi1 Br2 87.173(6) . 6_556 yes
Br3 Bi1 Br1 92.827(18) . . yes
Br3 Bi1 Br2 89.741(19) . . yes
Br3 Bi1 Br2 176.914(19) . 6_556 yes
Br3 Bi1 Br4 93.483(10) . . yes
Br3 Bi1 Br4 93.484(10) . 7_575 ?
Br4 Bi1 Br2 86.787(10) 7_575 6_556 ?
Br4 Bi1 Br2 86.788(10) . 6_556 yes
Br4 Bi1 Br2 94.955(10) . . yes
Br4 Bi1 Br2 94.955(10) 7_575 . ?
Br4 Bi1 Br4 167.90(2) 7_575 . yes
Bi1 Br2 Bi1 179.65(2) . 6_656 yes
C1 N1 H1N 118.5 . . ?
C1 N1 C5 123.0(4) . . ?
C5 N1 H1N 118.5 . . ?
N1 C1 H1 120.4 . . ?
N1 C1 C2 119.3(4) . . ?
C2 C1 H1 120.4 . . ?
C1 C2 H2 119.7 . . ?
C1 C2 C3 120.6(4) . . ?
C3 C2 H2 119.7 . . ?
C2 C3 C4 117.9(4) . . ?
C2 C3 C6 121.4(4) . . ?
C4 C3 C6 120.6(4) . . ?
C3 C4 H4 119.9 . . ?
C5 C4 C3 120.1(4) . . ?
C5 C4 H4 119.9 . . ?
N1 C5 C4 119.1(4) . . ?
N1 C5 H5 120.5 . . ?
C4 C5 H5 120.5 . . ?
C3 C6 H6A 109.6 . . ?
C3 C6 H6B 109.6 . . ?
C3 C6 C7 110.3(4) . . ?
H6A C6 H6B 108.1 . . ?
C7 C6 H6A 109.6 . . ?
C7 C6 H6B 109.6 . . ?
C6 C7 C6 111.6(5) 7_565 . ?
C6 C7 H7A 109.3 . . ?
C6 C7 H7A 109.3 7_565 . ?
C6 C7 H7B 109.3 . . ?
C6 C7 H7B 109.3 7_565 . ?
H7A C7 H7B 108.0 . . ?

loop_
_geom_bond_atom_site_label_1
_geom_bond_atom_site_label_2
_geom_bond_distance
_geom_bond_site_symmetry_2
_geom_bond_publ_flag
Bi1 Br1 2.8055(6) . yes
Bi1 Br2 2.9560(6) . yes
Bi1 Br2 3.0995(6) 6_556 yes
Bi1 Br3 2.6903(6) . yes
Bi1 Br4 2.8482(5) . yes
Bi1 Br4 2.8482(5) 7_575 yes
Br5 Br5 2.3188(11) 7_565 yes
N1 H1N 0.8800 . ?
N1 C1 1.324(6) . ?
N1 C5 1.341(6) . ?
C1 H1 0.9500 . ?
C1 C2 1.370(6) . ?
C2 H2 0.9500 . ?
C2 C3 1.385(6) . ?
C3 C4 1.389(6) . ?
C3 C6 1.494(6) . ?
C4 H4 0.9500 . ?
C4 C5 1.374(6) . ?
C5 H5 0.9500 . ?
C6 H6A 0.9900 . ?
C6 H6B 0.9900 . ?
C6 C7 1.534(5) . ?
C7 H7A 0.9900 . ?
C7 H7B 0.9900 . ?
